data_7243469
loop_
_publ_author_name
'Li, Chang'
'Wu, Di'
'Li, Jiulong'
'Ji, Xu'
'Qi, Luguang'
'Sun, Qin'
'Wang, Aiyu'
'Xie, Chuang'
'Gong, Junbo'
'Chen, Wei'

_publ_section_title
;
 Multicomponent crystals of clotrimazole: a combined theoretical and
 experimental study
;
_journal_issue 39
_journal_name_full CrystEngComm
_journal_page_first 6977
_journal_page_last 6993
_journal_paper_doi 10.1039/D1CE00934F
_journal_volume 23
_journal_year 2021
_chemical_formula_moiety 'C22 H18 Cl N2, C7 H3 N2 O7'
_chemical_formula_sum 'C29 H21 Cl N4 O7'
_chemical_formula_weight 572.95
_chemical_name_common 'Clotrimazole 3,5-dinitrosalicylate'
_chemical_name_systematic '1-((2-chlorophenyl)(diphenyl)methyl)-1H-imidazol-3-ium 2-hydroxy-3,5-dinitrobenzoate'
_space_group_crystal_system triclinic
_space_group_IT_number 2
_space_group_name_Hall '-P 1'
_space_group_name_H-M_alt 'P -1'
_atom_sites_solution_hydrogens mixed
_audit_creation_date 2021-06-25
_audit_creation_method
;
Olex2 1.3
(compiled 2020.11.12 svn.r5f609507 for OlexSys, GUI svn.r6272)
;
_audit_update_record
;
2021-06-25 deposited with the CCDC.	2021-08-30 downloaded from the CCDC.
;
_cell_angle_alpha 80.377(6)
_cell_angle_beta 78.440(6)
_cell_angle_gamma 86.267(6)
_cell_formula_units_Z 2
_cell_length_a 9.1618(7)
_cell_length_b 10.0986(8)
_cell_length_c 14.4711(10)
_cell_measurement_reflns_used 6426
_cell_measurement_temperature 293(2)
_cell_measurement_theta_max 32.7670
_cell_measurement_theta_min 2.0360
_cell_volume 1292.58(17)
_computing_cell_refinement 'CrysAlisPro 1.171.39.46 (Rigaku OD, 2018)'
_computing_data_collection 'CrysAlisPro 1.171.39.46 (Rigaku OD, 2018)'
_computing_data_reduction 'CrysAlisPro 1.171.39.46 (Rigaku OD, 2018)'
_computing_molecular_graphics 'Olex2 1.3 (Dolomanov et al., 2009)'
_computing_publication_material 'Olex2 1.3 (Dolomanov et al., 2009)'
_computing_structure_refinement 'SHELXL 2018/3 (Sheldrick, 2015)'
_computing_structure_solution 'SHELXT 2018/2 (Sheldrick, 2018)'
_diffrn_ambient_temperature 293(2)
_diffrn_measured_fraction_theta_full 0.999
_diffrn_measured_fraction_theta_max 0.896
_diffrn_measurement_details
;
List of Runs (angles in degrees, time in seconds):

  # Type    Start    End  Width  t~exp~   \w     \q     \k     \f   Frames
#--------------------------------------------------------------------------
  1  \w   -115.00  65.00   1.00    5.00    --  -25.00  45.00   0.00  180
  2  \w   -115.00  65.00   1.00    5.00    --  -25.00  45.00  90.00  180
  3  \w   -115.00  65.00   1.00    5.00    --  -25.00  45.00 180.00  180
;
_diffrn_measurement_device 'abstract diffractometer'
_diffrn_measurement_device_type 'dtrek-CrysAlisPro-abstract goniometer imported rigaku-d*trek images'
_diffrn_measurement_method '\w scans'
_diffrn_radiation_type MoK\a
_diffrn_radiation_wavelength 0.71073
_diffrn_reflns_av_R_equivalents 0.0438
_diffrn_reflns_av_unetI/netI 0.0669
_diffrn_reflns_Laue_measured_fraction_full 0.999
_diffrn_reflns_Laue_measured_fraction_max 0.896
_diffrn_reflns_limit_h_max 13
_diffrn_reflns_limit_h_min -13
_diffrn_reflns_limit_k_max 14
_diffrn_reflns_limit_k_min -15
_diffrn_reflns_limit_l_max 21
_diffrn_reflns_limit_l_min -20
_diffrn_reflns_number 19697
_diffrn_reflns_point_group_measured_fraction_full 0.999
_diffrn_reflns_point_group_measured_fraction_max 0.896
_diffrn_reflns_theta_full 25.242
_diffrn_reflns_theta_max 32.972
_diffrn_reflns_theta_min 2.047
_exptl_absorpt_coefficient_mu 0.206
_exptl_absorpt_correction_T_max 1.00000
_exptl_absorpt_correction_T_min 0.75637
_exptl_absorpt_correction_type multi-scan
_exptl_absorpt_process_details
;
CrysAlisPro 1.171.39.46 (Rigaku Oxford Diffraction, 2018)
Empirical absorption correction using spherical harmonics,
 implemented in SCALE3 ABSPACK scaling algorithm.
;
_exptl_crystal_colour colorless
_exptl_crystal_density_diffrn 1.472
_exptl_crystal_description rod
_exptl_crystal_F_000 592
_exptl_crystal_recrystallization_method 'Re-crystallisation from solvent: ethanol'
_exptl_crystal_size_max 0.6
_exptl_crystal_size_mid 0.1
_exptl_crystal_size_min 0.1
_refine_diff_density_max 0.368
_refine_diff_density_min -0.416
_refine_diff_density_rms 0.048
_refine_ls_extinction_coef 0.025(3)
_refine_ls_extinction_expression Fc^*^=kFc[1+0.001xFc^2^\l^3^/sin(2\q)]^-1/4^
_refine_ls_extinction_method 'SHELXL-2018/3 (Sheldrick 2018)'
_refine_ls_goodness_of_fit_ref 1.027
_refine_ls_hydrogen_treatment mixed
_refine_ls_matrix_type full
_refine_ls_number_parameters 379
_refine_ls_number_reflns 8706
_refine_ls_number_restraints 3
_refine_ls_restrained_S_all 1.029
_refine_ls_R_factor_all 0.1457
_refine_ls_R_factor_gt 0.0657
_refine_ls_shift/su_max 0.000
_refine_ls_shift/su_mean 0.000
_refine_ls_structure_factor_coef Fsqd
_refine_ls_weighting_details 'w=1/[\s^2^(Fo^2^)+(0.0819P)^2^] where P=(Fo^2^+2Fc^2^)/3'
_refine_ls_weighting_scheme calc
_refine_ls_wR_factor_gt 0.1546
_refine_ls_wR_factor_ref 0.1960
_reflns_Friedel_coverage 0.000
_reflns_number_gt 4117
_reflns_number_total 8706
_reflns_threshold_expression 'I > 2\s(I)'
_cod_data_source_file d1ce00934f2.cif
_cod_data_source_block r20201101b2
_cod_depositor_comments 'Adding full bibliography for 7243468--7243476.cif.'
_cod_database_code 7243469
_shelx_shelxl_version_number 2018/3
_shelx_space_group_comment
;
The symmetry employed for this shelxl refinement is uniquely defined
by the following loop, which should always be used as a source of
symmetry information in preference to the above space-group names.
They are only intended as comments.
;
_olex2_refinement_description
;
1. Fixed Uiso
 At 1.2 times of:
  All C(H) groups
2. Restrained distances
 O3-H3 = N1-H1
 0.82 with sigma of 0.02
 N1-H1
 0.92 with sigma of 0.02
3.a Aromatic/amide H refined with riding coordinates:
 C9(H9), C13(H13), C19(H19), C3(H3A), C20(H20), C5(H5), C17(H17), C23(H23),
 C29(H29), C21(H21), C22(H22), C10(H10), C8(H8), C14(H14), C15(H15), C16(H16),
 C28(H28), C26(H26), C27(H27)
;
_olex2_submission_special_instructions 'No special instructions were received'
_oxdiff_exptl_absorpt_empirical_details
;
Empirical correction (ABSPACK) includes:
- Absorption correction using spherical harmonics
- Frame scaling
- Detector area scaling
;

loop_
_space_group_symop_operation_xyz
'x, y, z'
'-x, -y, -z'

loop_
_atom_site_label
_atom_site_type_symbol
_atom_site_fract_x
_atom_site_fract_y
_atom_site_fract_z
_atom_site_U_iso_or_equiv
_atom_site_adp_type
_atom_site_occupancy
_atom_site_site_symmetry_order
_atom_site_calc_flag
_atom_site_refinement_flags_posn
_atom_site_refinement_flags_adp
_atom_site_refinement_flags_occupancy
_atom_site_disorder_assembly
_atom_site_disorder_group
Cl1 Cl 0.46290(7) 0.21057(7) 0.88765(5) 0.0718(2) Uani 1 1 d . . . . .
N2 N 0.27425(17) 0.31258(17) 0.74324(11) 0.0428(4) Uani 1 1 d . . . . .
O6 O 1.39279(18) 0.3834(2) 0.43084(13) 0.0783(6) Uani 1 1 d . . . . .
O7 O 1.1988(2) 0.4342(2) 0.53218(14) 0.0811(6) Uani 1 1 d . . . . .
N1 N 0.45096(19) 0.2621(2) 0.63098(14) 0.0550(5) Uani 1 1 d D . . . .
N4 N 1.2620(2) 0.3707(2) 0.47021(14) 0.0595(5) Uani 1 1 d . . . . .
O3 O 0.9343(2) 0.0108(2) 0.35151(16) 0.0837(6) Uani 1 1 d D . . . .
O2 O 0.70739(19) 0.0995(2) 0.44348(15) 0.0817(6) Uani 1 1 d . . . . .
C12 C 0.2661(2) 0.5022(2) 0.83421(14) 0.0426(5) Uani 1 1 d . . . . .
O1 O 0.71700(19) 0.2642(2) 0.52481(15) 0.0886(6) Uani 1 1 d . . . . .
C18 C 0.0316(2) 0.4297(2) 0.79614(13) 0.0404(4) Uani 1 1 d . . . . .
C11 C 0.1831(2) 0.3799(2) 0.82227(13) 0.0402(4) Uani 1 1 d . . . . .
N3 N 1.2526(3) 0.0025(2) 0.29501(17) 0.0722(6) Uani 1 1 d . . . . .
C24 C 0.1609(2) 0.2724(2) 0.91261(14) 0.0441(5) Uani 1 1 d . . . . .
C4 C 1.1767(2) 0.2730(2) 0.44062(15) 0.0485(5) Uani 1 1 d . . . . .
C9 C 0.3976(2) 0.3560(2) 0.68234(14) 0.0474(5) Uani 1 1 d . . . . .
H9 H 0.438934 0.439288 0.677162 0.057 Uiso 1 1 calc R U . . .
C13 C 0.3089(2) 0.5120(2) 0.91911(15) 0.0502(5) Uani 1 1 d . . . . .
H13 H 0.292999 0.440684 0.969377 0.060 Uiso 1 1 calc R U . . .
C19 C -0.0441(2) 0.5359(2) 0.83753(15) 0.0501(5) Uani 1 1 d . . . . .
H19 H 0.001350 0.579864 0.875224 0.060 Uiso 1 1 calc R U . . .
C2 C 0.9422(2) 0.1853(2) 0.44032(15) 0.0489(5) Uani 1 1 d . . . . .
C3 C 1.0235(2) 0.2747(2) 0.46979(15) 0.0505(5) Uani 1 1 d . . . . .
H3A H 0.976043 0.335283 0.508795 0.061 Uiso 1 1 calc R U . . .
C20 C -0.1858(2) 0.5766(2) 0.82330(16) 0.0520(5) Uani 1 1 d . . . . .
H20 H -0.234172 0.648455 0.850779 0.062 Uiso 1 1 calc R U . . .
C5 C 1.2492(2) 0.1850(2) 0.38381(15) 0.0523(5) Uani 1 1 d . . . . .
H5 H 1.352372 0.185926 0.364829 0.063 Uiso 1 1 calc R U . . .
C17 C 0.2885(2) 0.6115(2) 0.76106(16) 0.0524(5) Uani 1 1 d . . . . .
H17 H 0.257381 0.608549 0.704105 0.063 Uiso 1 1 calc R U . . .
C23 C -0.0387(2) 0.3685(2) 0.73958(15) 0.0498(5) Uani 1 1 d . . . . .
H23 H 0.010626 0.298906 0.709804 0.060 Uiso 1 1 calc R U . . .
C6 C 1.1688(2) 0.0952(2) 0.35487(16) 0.0518(5) Uani 1 1 d . . . . .
O4 O 1.1925(3) -0.0932(2) 0.28211(18) 0.1067(8) Uani 1 1 d . . . . .
C25 C 0.2781(2) 0.1939(2) 0.94569(16) 0.0537(5) Uani 1 1 d . . . . .
C29 C 0.0198(2) 0.2492(2) 0.96800(16) 0.0533(5) Uani 1 1 d . . . . .
H29 H -0.061281 0.298566 0.948804 0.064 Uiso 1 1 calc R U . . .
C21 C -0.2561(2) 0.5119(2) 0.76887(16) 0.0546(6) Uani 1 1 d . . . . .
H21 H -0.352704 0.537678 0.761019 0.066 Uiso 1 1 calc R U . . .
C7 C 1.0129(3) 0.0923(2) 0.38081(16) 0.0524(5) Uani 1 1 d . . . . .
C22 C -0.1814(2) 0.4087(2) 0.72628(17) 0.0579(6) Uani 1 1 d . . . . .
H22 H -0.226999 0.365565 0.688204 0.069 Uiso 1 1 calc R U . . .
O5 O 1.3818(2) 0.0282(2) 0.25819(19) 0.1179(9) Uani 1 1 d . . . . .
C10 C 0.2520(2) 0.1842(2) 0.72795(16) 0.0526(5) Uani 1 1 d . . . . .
H10 H 0.174913 0.128741 0.760514 0.063 Uiso 1 1 calc R U . . .
C8 C 0.3616(2) 0.1550(3) 0.65796(17) 0.0582(6) Uani 1 1 d . . . . .
H8 H 0.374420 0.075597 0.632268 0.070 Uiso 1 1 calc R U . . .
C14 C 0.3749(2) 0.6261(3) 0.93064(19) 0.0622(6) Uani 1 1 d . . . . .
H14 H 0.402550 0.630852 0.988387 0.075 Uiso 1 1 calc R U . . .
C1 C 0.7769(3) 0.1846(3) 0.47255(18) 0.0595(6) Uani 1 1 d . . . . .
C15 C 0.3995(3) 0.7313(3) 0.8578(2) 0.0684(7) Uani 1 1 d . . . . .
H15 H 0.444971 0.807446 0.865378 0.082 Uiso 1 1 calc R U . . .
C16 C 0.3564(3) 0.7245(2) 0.7721(2) 0.0620(6) Uani 1 1 d . . . . .
H16 H 0.373303 0.796100 0.722032 0.074 Uiso 1 1 calc R U . . .
C28 C -0.0048(3) 0.1566(3) 1.04980(18) 0.0661(7) Uani 1 1 d . . . . .
H28 H -0.100970 0.145511 1.085224 0.079 Uiso 1 1 calc R U . . .
C26 C 0.2522(3) 0.0992(3) 1.02744(19) 0.0711(7) Uani 1 1 d . . . . .
H26 H 0.331296 0.047558 1.047361 0.085 Uiso 1 1 calc R U . . .
C27 C 0.1096(3) 0.0808(3) 1.07963(19) 0.0742(8) Uani 1 1 d . . . . .
H27 H 0.092086 0.017212 1.134707 0.089 Uiso 1 1 calc R U . . .
H1 H 0.533(2) 0.271(3) 0.5895(15) 0.080(8) Uiso 1 1 d D . . . .
H3 H 0.841(3) 0.031(4) 0.384(3) 0.141(15) Uiso 1 1 d D . . . .

loop_
_atom_site_aniso_label
_atom_site_aniso_U_11
_atom_site_aniso_U_22
_atom_site_aniso_U_33
_atom_site_aniso_U_23
_atom_site_aniso_U_13
_atom_site_aniso_U_12
Cl1 0.0502(4) 0.0936(5) 0.0750(4) -0.0210(4) -0.0213(3) 0.0210(3)
N2 0.0324(8) 0.0545(10) 0.0443(9) -0.0168(8) -0.0071(7) 0.0013(7)
O6 0.0480(10) 0.1138(15) 0.0742(12) -0.0064(10) -0.0139(9) -0.0263(10)
O7 0.0778(12) 0.0904(14) 0.0845(14) -0.0366(11) -0.0168(10) -0.0093(10)
N1 0.0337(10) 0.0816(14) 0.0531(11) -0.0277(10) -0.0037(8) 0.0032(9)
N4 0.0497(11) 0.0752(14) 0.0549(12) -0.0040(10) -0.0150(9) -0.0115(10)
O3 0.0740(14) 0.0873(14) 0.0975(15) -0.0323(12) -0.0163(12) -0.0143(11)
O2 0.0524(10) 0.0946(14) 0.1026(15) -0.0174(12) -0.0177(10) -0.0214(10)
C12 0.0314(10) 0.0501(12) 0.0483(11) -0.0143(9) -0.0081(8) 0.0015(8)
O1 0.0410(9) 0.1251(17) 0.1014(15) -0.0457(14) 0.0066(9) -0.0059(10)
C18 0.0341(10) 0.0487(11) 0.0381(10) -0.0089(9) -0.0051(8) -0.0005(8)
C11 0.0335(10) 0.0478(11) 0.0412(10) -0.0156(9) -0.0065(8) 0.0037(8)
N3 0.0775(16) 0.0591(14) 0.0736(14) -0.0117(11) -0.0032(12) 0.0125(12)
C24 0.0451(11) 0.0440(11) 0.0460(11) -0.0156(9) -0.0096(9) 0.0016(9)
C4 0.0402(11) 0.0565(13) 0.0479(12) -0.0030(10) -0.0097(9) -0.0041(10)
C9 0.0323(10) 0.0653(14) 0.0477(12) -0.0167(10) -0.0083(9) -0.0023(9)
C13 0.0430(11) 0.0613(13) 0.0514(12) -0.0195(10) -0.0128(9) 0.0007(10)
C19 0.0459(12) 0.0591(13) 0.0502(12) -0.0201(10) -0.0131(9) 0.0035(10)
C2 0.0408(11) 0.0576(13) 0.0454(11) -0.0043(10) -0.0033(9) -0.0060(10)
C3 0.0431(12) 0.0633(14) 0.0447(11) -0.0107(10) -0.0054(9) -0.0032(10)
C20 0.0452(12) 0.0566(13) 0.0542(13) -0.0137(10) -0.0097(10) 0.0115(10)
C5 0.0394(11) 0.0606(14) 0.0506(12) 0.0013(11) -0.0032(9) 0.0024(10)
C17 0.0456(12) 0.0560(13) 0.0562(13) -0.0113(11) -0.0094(10) -0.0019(10)
C23 0.0425(11) 0.0569(13) 0.0547(13) -0.0202(10) -0.0128(9) 0.0038(10)
C6 0.0494(13) 0.0494(12) 0.0519(12) -0.0052(10) -0.0034(10) 0.0063(10)
O4 0.1217(19) 0.0661(13) 0.132(2) -0.0397(13) -0.0063(15) 0.0031(13)
C25 0.0548(13) 0.0561(13) 0.0538(13) -0.0161(11) -0.0156(10) 0.0077(10)
C29 0.0515(13) 0.0540(13) 0.0531(13) -0.0106(11) -0.0049(10) -0.0042(10)
C21 0.0382(11) 0.0686(15) 0.0569(13) -0.0063(11) -0.0138(10) 0.0053(10)
C7 0.0536(13) 0.0517(13) 0.0520(13) -0.0030(10) -0.0131(10) -0.0080(10)
C22 0.0460(12) 0.0693(15) 0.0684(15) -0.0236(12) -0.0248(11) 0.0005(11)
O5 0.0774(15) 0.1178(19) 0.150(2) -0.0632(17) 0.0323(15) 0.0022(13)
C10 0.0431(12) 0.0572(13) 0.0609(13) -0.0244(11) -0.0065(10) 0.0008(10)
C8 0.0419(12) 0.0722(16) 0.0680(15) -0.0356(13) -0.0117(11) 0.0094(11)
C14 0.0490(13) 0.0743(17) 0.0736(16) -0.0325(14) -0.0187(12) -0.0026(12)
C1 0.0439(13) 0.0741(16) 0.0572(14) -0.0042(13) -0.0060(11) -0.0056(12)
C15 0.0479(14) 0.0672(16) 0.095(2) -0.0303(15) -0.0073(13) -0.0119(12)
C16 0.0484(13) 0.0553(14) 0.0789(17) -0.0103(12) -0.0032(12) -0.0050(11)
C28 0.0700(16) 0.0655(16) 0.0586(15) -0.0061(13) -0.0024(12) -0.0107(13)
C26 0.088(2) 0.0594(16) 0.0699(17) -0.0089(13) -0.0312(15) 0.0113(14)
C27 0.094(2) 0.0632(16) 0.0624(16) 0.0062(13) -0.0165(15) -0.0153(15)

loop_
_atom_type_symbol
_atom_type_description
_atom_type_scat_dispersion_real
_atom_type_scat_dispersion_imag
_atom_type_scat_source
C C 0.0033 0.0016 'International Tables Vol C Tables 4.2.6.8 and 6.1.1.4'
H H 0.0000 0.0000 'International Tables Vol C Tables 4.2.6.8 and 6.1.1.4'
Cl Cl 0.1484 0.1585 'International Tables Vol C Tables 4.2.6.8 and 6.1.1.4'
N N 0.0061 0.0033 'International Tables Vol C Tables 4.2.6.8 and 6.1.1.4'
O O 0.0106 0.0060 'International Tables Vol C Tables 4.2.6.8 and 6.1.1.4'

loop_
_geom_angle_atom_site_label_1
_geom_angle_atom_site_label_2
_geom_angle_atom_site_label_3
_geom_angle
_geom_angle_site_symmetry_1
_geom_angle_site_symmetry_3
_geom_angle_publ_flag
C9 N2 C11 127.95(17) . . ?
C9 N2 C10 107.13(17) . . ?
C10 N2 C11 124.59(16) . . ?
C9 N1 C8 109.18(18) . . ?
C9 N1 H1 121.8(18) . . ?
C8 N1 H1 129.0(18) . . ?
O6 N4 C4 117.6(2) . . ?
O7 N4 O6 124.1(2) . . ?
O7 N4 C4 118.25(19) . . ?
C7 O3 H3 100(3) . . ?
C13 C12 C11 121.89(19) . . ?
C13 C12 C17 118.1(2) . . ?
C17 C12 C11 119.83(18) . . ?
C19 C18 C11 118.47(17) . . ?
C23 C18 C11 123.55(17) . . ?
C23 C18 C19 117.80(18) . . ?
N2 C11 C12 109.32(15) . . ?
N2 C11 C18 109.57(14) . . ?
N2 C11 C24 106.31(15) . . ?
C18 C11 C12 108.56(15) . . ?
C24 C11 C12 112.46(15) . . ?
C24 C11 C18 110.59(15) . . ?
O4 N3 C6 119.6(2) . . ?
O4 N3 O5 122.8(2) . . ?
O5 N3 C6 117.6(2) . . ?
C25 C24 C11 123.74(18) . . ?
C29 C24 C11 120.64(18) . . ?
C29 C24 C25 115.6(2) . . ?
C3 C4 N4 118.7(2) . . ?
C5 C4 N4 119.52(19) . . ?
C5 C4 C3 121.7(2) . . ?
N2 C9 H9 125.6 . . ?
N1 C9 N2 108.84(19) . . ?
N1 C9 H9 125.6 . . ?
C12 C13 H13 119.4 . . ?
C12 C13 C14 121.2(2) . . ?
C14 C13 H13 119.4 . . ?
C18 C19 H19 119.6 . . ?
C20 C19 C18 120.85(19) . . ?
C20 C19 H19 119.6 . . ?
C3 C2 C7 121.1(2) . . ?
C3 C2 C1 119.6(2) . . ?
C7 C2 C1 119.2(2) . . ?
C4 C3 H3A 120.5 . . ?
C2 C3 C4 119.1(2) . . ?
C2 C3 H3A 120.5 . . ?
C19 C20 H20 119.7 . . ?
C21 C20 C19 120.6(2) . . ?
C21 C20 H20 119.7 . . ?
C4 C5 H5 120.3 . . ?
C4 C5 C6 119.4(2) . . ?
C6 C5 H5 120.3 . . ?
C12 C17 H17 119.6 . . ?
C16 C17 C12 120.7(2) . . ?
C16 C17 H17 119.6 . . ?
C18 C23 H23 119.4 . . ?
C18 C23 C22 121.2(2) . . ?
C22 C23 H23 119.4 . . ?
C5 C6 N3 117.0(2) . . ?
C5 C6 C7 121.9(2) . . ?
C7 C6 N3 121.1(2) . . ?
C24 C25 Cl1 122.48(17) . . ?
C26 C25 Cl1 116.08(19) . . ?
C26 C25 C24 121.4(2) . . ?
C24 C29 H29 118.7 . . ?
C28 C29 C24 122.6(2) . . ?
C28 C29 H29 118.7 . . ?
C20 C21 H21 120.5 . . ?
C22 C21 C20 119.0(2) . . ?
C22 C21 H21 120.5 . . ?
O3 C7 C2 120.5(2) . . ?
O3 C7 C6 122.8(2) . . ?
C6 C7 C2 116.7(2) . . ?
C23 C22 H22 119.7 . . ?
C21 C22 C23 120.5(2) . . ?
C21 C22 H22 119.7 . . ?
N2 C10 H10 126.4 . . ?
C8 C10 N2 107.3(2) . . ?
C8 C10 H10 126.4 . . ?
N1 C8 H8 126.2 . . ?
C10 C8 N1 107.6(2) . . ?
C10 C8 H8 126.2 . . ?
C13 C14 H14 119.9 . . ?
C15 C14 C13 120.3(2) . . ?
C15 C14 H14 119.9 . . ?
O2 C1 C2 117.0(2) . . ?
O1 C1 O2 124.3(2) . . ?
O1 C1 C2 118.8(2) . . ?
C14 C15 H15 120.1 . . ?
C14 C15 C16 119.7(2) . . ?
C16 C15 H15 120.1 . . ?
C17 C16 C15 120.0(2) . . ?
C17 C16 H16 120.0 . . ?
C15 C16 H16 120.0 . . ?
C29 C28 H28 119.6 . . ?
C27 C28 C29 120.7(2) . . ?
C27 C28 H28 119.6 . . ?
C25 C26 H26 119.8 . . ?
C27 C26 C25 120.3(2) . . ?
C27 C26 H26 119.8 . . ?
C28 C27 C26 119.3(2) . . ?
C28 C27 H27 120.4 . . ?
C26 C27 H27 120.4 . . ?

loop_
_geom_bond_atom_site_label_1
_geom_bond_atom_site_label_2
_geom_bond_distance
_geom_bond_site_symmetry_2
_geom_bond_publ_flag
Cl1 C25 1.738(2) . ?
N2 C11 1.507(2) . ?
N2 C9 1.335(2) . ?
N2 C10 1.385(3) . ?
O6 N4 1.224(2) . ?
O7 N4 1.219(3) . ?
N1 C9 1.312(3) . ?
N1 C8 1.356(3) . ?
N1 H1 0.861(13) . ?
N4 C4 1.464(3) . ?
O3 C7 1.300(3) . ?
O3 H3 0.913(18) . ?
O2 C1 1.273(3) . ?
C12 C11 1.542(3) . ?
C12 C13 1.383(3) . ?
C12 C17 1.391(3) . ?
O1 C1 1.224(3) . ?
C18 C11 1.542(3) . ?
C18 C19 1.394(3) . ?
C18 C23 1.378(3) . ?
C11 C24 1.542(3) . ?
N3 C6 1.459(3) . ?
N3 O4 1.201(3) . ?
N3 O5 1.222(3) . ?
C24 C25 1.407(3) . ?
C24 C29 1.389(3) . ?
C4 C3 1.382(3) . ?
C4 C5 1.362(3) . ?
C9 H9 0.9300 . ?
C13 H13 0.9300 . ?
C13 C14 1.384(3) . ?
C19 H19 0.9300 . ?
C19 C20 1.380(3) . ?
C2 C3 1.376(3) . ?
C2 C7 1.418(3) . ?
C2 C1 1.493(3) . ?
C3 H3A 0.9300 . ?
C20 H20 0.9300 . ?
C20 C21 1.375(3) . ?
C5 H5 0.9300 . ?
C5 C6 1.370(3) . ?
C17 H17 0.9300 . ?
C17 C16 1.381(3) . ?
C23 H23 0.9300 . ?
C23 C22 1.385(3) . ?
C6 C7 1.403(3) . ?
C25 C26 1.382(3) . ?
C29 H29 0.9300 . ?
C29 C28 1.370(3) . ?
C21 H21 0.9300 . ?
C21 C22 1.374(3) . ?
C22 H22 0.9300 . ?
C10 H10 0.9300 . ?
C10 C8 1.332(3) . ?
C8 H8 0.9300 . ?
C14 H14 0.9300 . ?
C14 C15 1.362(4) . ?
C15 H15 0.9300 . ?
C15 C16 1.388(4) . ?
C16 H16 0.9300 . ?
C28 H28 0.9300 . ?
C28 C27 1.354(4) . ?
C26 H26 0.9300 . ?
C26 C27 1.378(4) . ?
C27 H27 0.9300 . ?

loop_
_geom_torsion_atom_site_label_1
_geom_torsion_atom_site_label_2
_geom_torsion_atom_site_label_3
_geom_torsion_atom_site_label_4
_geom_torsion
_geom_torsion_site_symmetry_1
_geom_torsion_site_symmetry_2
_geom_torsion_site_symmetry_3
_geom_torsion_site_symmetry_4
_geom_torsion_publ_flag
Cl1 C25 C26 C27 178.5(2) . . . . ?
N2 C11 C24 C25 51.2(2) . . . . ?
N2 C11 C24 C29 -129.91(18) . . . . ?
N2 C10 C8 N1 0.7(3) . . . . ?
O6 N4 C4 C3 -167.7(2) . . . . ?
O6 N4 C4 C5 11.0(3) . . . . ?
O7 N4 C4 C3 12.3(3) . . . . ?
O7 N4 C4 C5 -169.0(2) . . . . ?
N4 C4 C3 C2 178.42(19) . . . . ?
N4 C4 C5 C6 -178.90(19) . . . . ?
C12 C11 C24 C25 -68.4(2) . . . . ?
C12 C11 C24 C29 110.5(2) . . . . ?
C12 C13 C14 C15 -0.2(3) . . . . ?
C12 C17 C16 C15 -1.8(3) . . . . ?
C18 C11 C24 C25 170.05(18) . . . . ?
C18 C11 C24 C29 -11.1(2) . . . . ?
C18 C19 C20 C21 0.9(3) . . . . ?
C18 C23 C22 C21 0.5(4) . . . . ?
C11 N2 C9 N1 173.74(17) . . . . ?
C11 N2 C10 C8 -174.35(18) . . . . ?
C11 C12 C13 C14 -175.87(19) . . . . ?
C11 C12 C17 C16 176.97(18) . . . . ?
C11 C18 C19 C20 -174.25(19) . . . . ?
C11 C18 C23 C22 173.3(2) . . . . ?
C11 C24 C25 Cl1 0.3(3) . . . . ?
C11 C24 C25 C26 179.7(2) . . . . ?
C11 C24 C29 C28 -178.7(2) . . . . ?
N3 C6 C7 O3 -1.9(4) . . . . ?
N3 C6 C7 C2 179.11(19) . . . . ?
C24 C25 C26 C27 -0.9(4) . . . . ?
C24 C29 C28 C27 -1.1(4) . . . . ?
C4 C5 C6 N3 -179.3(2) . . . . ?
C4 C5 C6 C7 1.0(3) . . . . ?
C9 N2 C11 C12 -8.3(3) . . . . ?
C9 N2 C11 C18 110.5(2) . . . . ?
C9 N2 C11 C24 -130.0(2) . . . . ?
C9 N2 C10 C8 -0.6(2) . . . . ?
C9 N1 C8 C10 -0.5(3) . . . . ?
C13 C12 C11 N2 -120.04(19) . . . . ?
C13 C12 C11 C18 120.49(19) . . . . ?
C13 C12 C11 C24 -2.2(2) . . . . ?
C13 C12 C17 C16 2.3(3) . . . . ?
C13 C14 C15 C16 0.8(4) . . . . ?
C19 C18 C11 N2 -155.54(18) . . . . ?
C19 C18 C11 C12 -36.2(2) . . . . ?
C19 C18 C11 C24 87.6(2) . . . . ?
C19 C18 C23 C22 -1.7(3) . . . . ?
C19 C20 C21 C22 -2.0(3) . . . . ?
C3 C4 C5 C6 -0.2(3) . . . . ?
C3 C2 C7 O3 -178.2(2) . . . . ?
C3 C2 C7 C6 0.8(3) . . . . ?
C3 C2 C1 O2 -179.7(2) . . . . ?
C3 C2 C1 O1 0.1(3) . . . . ?
C20 C21 C22 C23 1.4(4) . . . . ?
C5 C4 C3 C2 -0.3(3) . . . . ?
C5 C6 C7 O3 177.7(2) . . . . ?
C5 C6 C7 C2 -1.3(3) . . . . ?
C17 C12 C11 N2 65.5(2) . . . . ?
C17 C12 C11 C18 -54.0(2) . . . . ?
C17 C12 C11 C24 -176.67(18) . . . . ?
C17 C12 C13 C14 -1.3(3) . . . . ?
C23 C18 C11 N2 29.5(2) . . . . ?
C23 C18 C11 C12 148.82(19) . . . . ?
C23 C18 C11 C24 -87.4(2) . . . . ?
C23 C18 C19 C20 1.0(3) . . . . ?
O4 N3 C6 C5 166.5(2) . . . . ?
O4 N3 C6 C7 -13.9(4) . . . . ?
C25 C24 C29 C28 0.3(3) . . . . ?
C25 C26 C27 C28 0.1(4) . . . . ?
C29 C24 C25 Cl1 -178.63(16) . . . . ?
C29 C24 C25 C26 0.7(3) . . . . ?
C29 C28 C27 C26 0.9(4) . . . . ?
C7 C2 C3 C4 0.0(3) . . . . ?
C7 C2 C1 O2 -0.6(3) . . . . ?
C7 C2 C1 O1 179.2(2) . . . . ?
O5 N3 C6 C5 -15.1(3) . . . . ?
O5 N3 C6 C7 164.5(3) . . . . ?
C10 N2 C11 C12 164.13(18) . . . . ?
C10 N2 C11 C18 -77.0(2) . . . . ?
C10 N2 C11 C24 42.5(2) . . . . ?
C10 N2 C9 N1 0.2(2) . . . . ?
C8 N1 C9 N2 0.2(2) . . . . ?
C14 C15 C16 C17 0.2(4) . . . . ?
C1 C2 C3 C4 179.0(2) . . . . ?
C1 C2 C7 O3 2.7(3) . . . . ?
C1 C2 C7 C6 -178.3(2) . . . . ?
